data_7050917
loop_
_publ_author_name
'Xavier Sava'
'Mohand Melaimi'
'Nicolas M\'ezailles'
'Louis Ricard'
'Fran\,cois Mathey'
'Pascal Le Floch'

_publ_section_title
;
 Cationic diphosphaferrocene gallium dichloride complexes
;
_journal_issue 10
_journal_name_full 'New J. Chem.'
_journal_page_first 1378
_journal_page_last 1383
_journal_paper_doi 10.1039/b204075c
_journal_volume 26
_journal_year 2002
_chemical_formula_sum 'C32 H56 Fe P2'
_chemical_formula_weight 558.56
_chemical_name_systematic
; 
? 
;
_space_group_IT_number 14
_symmetry_cell_setting monoclinic
_symmetry_space_group_name_Hall '-P 2ybc'
_symmetry_space_group_name_H-M 'P 1 21/c 1'
_atom_sites_solution_hydrogens geom
_atom_sites_solution_primary direct
_atom_sites_solution_secondary difmap
_audit_creation_method SHELXL-97
_cell_angle_alpha 90.00
_cell_angle_beta 91.310(5)
_cell_angle_gamma 90.00
_cell_formula_units_Z 4
_cell_length_a 18.759(5)
_cell_length_b 17.551(5)
_cell_length_c 9.964(5)
_cell_measurement_reflns_used 639
_cell_measurement_temperature 223.0(1)
_cell_measurement_theta_max 20.0
_cell_measurement_theta_min 3.0
_cell_volume 3280(2)
_computing_structure_refinement 'SHELXL-97 (Sheldrick, 1997)'
_computing_structure_solution 'SHELXS-97 (Sheldrick, 1990)'
_diffrn_ambient_temperature 223.0(1)
_diffrn_measured_fraction_theta_full 0.999
_diffrn_measured_fraction_theta_max 0.999
_diffrn_measurement_device_type KappaCCD
_diffrn_measurement_method 'phi and omega scans'
_diffrn_radiation_monochromator graphite
_diffrn_radiation_source 'fine-focus sealed tube'
_diffrn_radiation_type MoK\a
_diffrn_radiation_wavelength 0.71069
_diffrn_reflns_av_R_equivalents 0.0221
_diffrn_reflns_av_sigmaI/netI 0.0482
_diffrn_reflns_limit_h_max 24
_diffrn_reflns_limit_h_min -24
_diffrn_reflns_limit_k_max 22
_diffrn_reflns_limit_k_min -21
_diffrn_reflns_limit_l_max 12
_diffrn_reflns_limit_l_min -12
_diffrn_reflns_number 12676
_diffrn_reflns_theta_full 27.49
_diffrn_reflns_theta_max 27.49
_diffrn_reflns_theta_min 3.09
_exptl_absorpt_coefficient_mu 0.575
_exptl_absorpt_correction_T_max 0.9448
_exptl_absorpt_correction_T_min 0.8937
_exptl_crystal_colour vermilion
_exptl_crystal_density_diffrn 1.131
_exptl_crystal_density_method 'not measured'
_exptl_crystal_description plate
_exptl_crystal_F_000 1216
_exptl_crystal_size_max 0.20
_exptl_crystal_size_mid 0.20
_exptl_crystal_size_min 0.10
_refine_diff_density_max 0.332
_refine_diff_density_min -0.340
_refine_diff_density_rms 0.043
_refine_ls_extinction_method none
_refine_ls_goodness_of_fit_ref 1.037
_refine_ls_hydrogen_treatment mixed
_refine_ls_matrix_type full
_refine_ls_number_parameters 356
_refine_ls_number_reflns 7512
_refine_ls_number_restraints 0
_refine_ls_restrained_S_all 1.037
_refine_ls_R_factor_all 0.0555
_refine_ls_R_factor_gt 0.0374
_refine_ls_shift/su_max 0.000
_refine_ls_shift/su_mean 0.000
_refine_ls_structure_factor_coef Fsqd
_refine_ls_weighting_details 'calc w=1/[\s^2^(Fo^2^)+(0.0367P)^2^+0.9964P] where P=(Fo^2^+2Fc^2^)/3'
_refine_ls_weighting_scheme calc
_refine_ls_wR_factor_gt 0.0911
_refine_ls_wR_factor_ref 0.0986
_reflns_number_gt 5770
_reflns_number_total 7512
_reflns_threshold_expression >2sigma(I)
_cod_data_source_file b204075c.txt
_cod_data_source_block feppr
_cod_depositor_comments
;
The following automatic conversions were performed:
'_symmetry_cell_setting' value 'Monoclinic' changed to 'monoclinic'
according to '/home/saulius/struct/CIF-dictionaries/cif_core.dic'
dictionary named 'cif_core.dic' version 2.4.1 from 2010-06-29.

Automatic conversion script
Id: cif_fix_enum 1527 2010-12-29 10:47:43Z saulius 
;
_cod_original_sg_symbol_H-M 'P21/c     '
_cod_database_code 7050917

loop_
_symmetry_equiv_pos_as_xyz
'x, y, z'
'-x, y+1/2, -z+1/2'
'-x, -y, -z'
'x, -y-1/2, z-1/2'

loop_
_atom_site_label
_atom_site_type_symbol
_atom_site_fract_x
_atom_site_fract_y
_atom_site_fract_z
_atom_site_U_iso_or_equiv
_atom_site_adp_type
_atom_site_occupancy
_atom_site_symmetry_multiplicity
_atom_site_calc_flag
_atom_site_refinement_flags
_atom_site_disorder_assembly
_atom_site_disorder_group
Fe1 Fe 0.5000 0.0000 0.5000 0.02547(9) Uani 1 2 d S . .
P1 P 0.47681(3) -0.10700(3) 0.37387(5) 0.03403(12) Uani 1 1 d . . .
C1 C 0.56589(9) -0.08548(9) 0.42463(17) 0.0304(4) Uani 1 1 d . . .
C2 C 0.57479(9) -0.07867(9) 0.56638(17) 0.0295(4) Uani 1 1 d . . .
C3 C 0.50919(9) -0.08941(9) 0.63506(17) 0.0298(4) Uani 1 1 d . . .
C4 C 0.45103(9) -0.10421(10) 0.54429(17) 0.0310(4) Uani 1 1 d . . .
C5 C 0.62530(10) -0.07839(10) 0.32582(19) 0.0368(4) Uani 1 1 d . . .
H5A H 0.6623 -0.0449 0.3638 0.044 Uiso 1 1 calc R . .
H5B H 0.6065 -0.0545 0.2434 0.044 Uiso 1 1 calc R . .
C6 C 0.65867(10) -0.15451(11) 0.2906(2) 0.0419(5) Uani 1 1 d . . .
H6A H 0.6769 -0.1788 0.3731 0.050 Uiso 1 1 calc R . .
H6B H 0.6218 -0.1878 0.2512 0.050 Uiso 1 1 calc R . .
C7 C 0.71892(12) -0.14688(13) 0.1931(2) 0.0591(6) Uani 1 1 d . . .
H7A H 0.7011 -0.1239 0.1104 0.089 Uiso 1 1 calc R . .
H7B H 0.7382 -0.1969 0.1741 0.089 Uiso 1 1 calc R . .
H7C H 0.7561 -0.1149 0.2324 0.089 Uiso 1 1 calc R . .
C8 C 0.64508(9) -0.06354(10) 0.63819(19) 0.0368(4) Uani 1 1 d . . .
H8A H 0.6362 -0.0344 0.7201 0.044 Uiso 1 1 calc R . .
H8B H 0.6748 -0.0321 0.5805 0.044 Uiso 1 1 calc R . .
C9 C 0.68548(12) -0.13521(13) 0.6753(3) 0.0576(6) Uani 1 1 d . . .
H9A H 0.6530 -0.1703 0.7200 0.069 Uiso 1 1 calc R . .
H9B H 0.7010 -0.1599 0.5928 0.069 Uiso 1 1 calc R . .
C10 C 0.74960(12) -0.12228(16) 0.7657(2) 0.0649(7) Uani 1 1 d . . .
H10A H 0.7830 -0.0891 0.7212 0.097 Uiso 1 1 calc R . .
H10B H 0.7724 -0.1707 0.7857 0.097 Uiso 1 1 calc R . .
H10C H 0.7348 -0.0987 0.8485 0.097 Uiso 1 1 calc R . .
C11 C 0.50318(10) -0.08689(11) 0.78549(17) 0.0387(4) Uani 1 1 d . . .
H11A H 0.4570 -0.0648 0.8078 0.046 Uiso 1 1 calc R . .
H11B H 0.5405 -0.0534 0.8226 0.046 Uiso 1 1 calc R . .
C12 C 0.51004(15) -0.16459(14) 0.8512(2) 0.0629(7) Uani 1 1 d . . .
H12A H 0.4672 -0.1944 0.8287 0.076 Uiso 1 1 calc R . .
H12B H 0.5509 -0.1911 0.8133 0.076 Uiso 1 1 calc R . .
C13 C 0.51948(15) -0.16235(18) 1.0002(2) 0.0811(9) Uani 1 1 d . . .
H13A H 0.5628 -0.1347 1.0238 0.122 Uiso 1 1 calc R . .
H13B H 0.5229 -0.2139 1.0347 0.122 Uiso 1 1 calc R . .
H13C H 0.4789 -0.1370 1.0391 0.122 Uiso 1 1 calc R . .
C14 C 0.37595(9) -0.12049(11) 0.5858(2) 0.0401(4) Uani 1 1 d . . .
H14A H 0.3426 -0.0977 0.5202 0.048 Uiso 1 1 calc R . .
H14B H 0.3679 -0.0965 0.6730 0.048 Uiso 1 1 calc R . .
C15 C 0.36079(11) -0.20561(11) 0.5961(2) 0.0502(5) Uani 1 1 d . . .
H15A H 0.3623 -0.2282 0.5063 0.060 Uiso 1 1 calc R . .
H15B H 0.3984 -0.2296 0.6515 0.060 Uiso 1 1 calc R . .
C16 C 0.28953(13) -0.22258(14) 0.6560(3) 0.0764(8) Uani 1 1 d . . .
H16A H 0.2881 -0.2014 0.7458 0.115 Uiso 1 1 calc R . .
H16B H 0.2826 -0.2773 0.6601 0.115 Uiso 1 1 calc R . .
H16C H 0.2520 -0.2000 0.6006 0.115 Uiso 1 1 calc R . .
Fe2 Fe 0.0000 -0.5000 0.5000 0.02662(10) Uani 1 2 d S . .
P2 P -0.02620(3) -0.41960(3) 0.32354(5) 0.03792(13) Uani 1 1 d . A .
C17 C 0.06108(9) -0.45720(10) 0.34235(18) 0.0333(4) Uani 1 1 d . . .
C18 C 0.09327(9) -0.44064(9) 0.47018(17) 0.0297(4) Uani 1 1 d . . .
C19 C 0.04652(9) -0.39773(9) 0.55417(18) 0.0307(4) Uani 1 1 d . A .
C20 C -0.02025(9) -0.38259(9) 0.48858(19) 0.0342(4) Uani 1 1 d . . .
C21 C 0.09633(12) -0.49846(10) 0.2295(2) 0.0433(5) Uani 1 1 d . . .
H21A H 0.0619 -0.5333 0.1869 0.052 Uiso 1 1 calc R . .
H21B H 0.1359 -0.5291 0.2662 0.052 Uiso 1 1 calc R . .
C22 C 0.12454(13) -0.44418(13) 0.1241(2) 0.0559(6) Uani 1 1 d . . .
H22A H 0.0845 -0.4152 0.0850 0.067 Uiso 1 1 calc R . .
H22B H 0.1572 -0.4078 0.1679 0.067 Uiso 1 1 calc R . .
C23 C 0.16315(15) -0.48407(15) 0.0127(2) 0.0701(7) Uani 1 1 d . . .
H23A H 0.2023 -0.5137 0.0506 0.105 Uiso 1 1 calc R . .
H23B H 0.1816 -0.4465 -0.0489 0.105 Uiso 1 1 calc R . .
H23C H 0.1303 -0.5177 -0.0352 0.105 Uiso 1 1 calc R . .
C24 C 0.16788(9) -0.46504(10) 0.5115(2) 0.0373(4) Uani 1 1 d . . .
H24A H 0.1768 -0.5159 0.4750 0.045 Uiso 1 1 calc R . .
H24B H 0.1709 -0.4687 0.6096 0.045 Uiso 1 1 calc R . .
C25 C 0.22592(10) -0.41130(12) 0.4645(2) 0.0480(5) Uani 1 1 d . . .
H25A H 0.2250 -0.4102 0.3662 0.058 Uiso 1 1 calc R . .
H25B H 0.2154 -0.3597 0.4962 0.058 Uiso 1 1 calc R . .
C26 C 0.30003(10) -0.43344(14) 0.5135(3) 0.0642(7) Uani 1 1 d . . .
H26A H 0.3025 -0.4311 0.6107 0.096 Uiso 1 1 calc R . .
H26B H 0.3346 -0.3985 0.4767 0.096 Uiso 1 1 calc R . .
H26C H 0.3105 -0.4849 0.4843 0.096 Uiso 1 1 calc R . .
C27 C 0.06586(10) -0.37199(10) 0.69437(18) 0.0365(4) Uani 1 1 d . . .
H27A H 0.0996 -0.4085 0.7344 0.044 Uiso 1 1 calc R A .
H27B H 0.0228 -0.3726 0.7483 0.044 Uiso 1 1 calc R . .
C28 C 0.09854(12) -0.29313(12) 0.7016(2) 0.0502(5) Uani 1 1 d . A .
H28A H 0.1398 -0.2915 0.6430 0.060 Uiso 1 1 calc R . .
H28B H 0.0636 -0.2561 0.6673 0.060 Uiso 1 1 calc R . .
C29 C 0.12195(13) -0.27015(13) 0.8406(2) 0.0624(7) Uani 1 1 d . . .
H29A H 0.0826 -0.2764 0.9011 0.094 Uiso 1 1 calc R A .
H29B H 0.1369 -0.2172 0.8403 0.094 Uiso 1 1 calc R . .
H29C H 0.1615 -0.3020 0.8703 0.094 Uiso 1 1 calc R . .
C30 C -0.0780(5) -0.3356(6) 0.5316(6) 0.0332(14) Uani 0.62 1 d P A 1
H30A H -0.0754 -0.3314 0.6296 0.040 Uiso 0.62 1 calc PR A 1
H30B H -0.1231 -0.3607 0.5072 0.040 Uiso 0.62 1 calc PR A 1
C31 C -0.0782(2) -0.2561(2) 0.4720(5) 0.0479(9) Uani 0.62 1 d P A 1
H31A H -0.0340 -0.2303 0.4995 0.058 Uiso 0.62 1 calc PR A 1
H31B H -0.0788 -0.2603 0.3739 0.058 Uiso 0.62 1 calc PR A 1
C32 C -0.1408(2) -0.2078(2) 0.5130(5) 0.0621(10) Uani 0.62 1 d P A 1
H32A H -0.1849 -0.2330 0.4866 0.093 Uiso 0.62 1 calc PR A 1
H32B H -0.1383 -0.1585 0.4693 0.093 Uiso 0.62 1 calc PR A 1
H32C H -0.1392 -0.2008 0.6096 0.093 Uiso 0.62 1 calc PR A 1
C33 C -0.0840(9) -0.3400(9) 0.5733(10) 0.033(2) Uani 0.38 1 d P A 2
H33A H -0.1305 -0.3588 0.5411 0.040 Uiso 0.38 1 calc PR A 2
H33B H -0.0787 -0.3532 0.6686 0.040 Uiso 0.38 1 calc PR A 2
C34 C -0.0817(3) -0.2536(3) 0.5582(7) 0.0439(14) Uani 0.38 1 d P A 2
H34A H -0.1153 -0.2311 0.6209 0.053 Uiso 0.38 1 calc PR A 2
H34B H -0.0338 -0.2358 0.5840 0.053 Uiso 0.38 1 calc PR A 2
C35 C -0.0994(5) -0.2255(4) 0.4213(8) 0.080(3) Uani 0.38 1 d P A 2
H35A H -0.0590 -0.2338 0.3638 0.119 Uiso 0.38 1 calc PR A 2
H35B H -0.1101 -0.1715 0.4249 0.119 Uiso 0.38 1 calc PR A 2
H35C H -0.1405 -0.2529 0.3855 0.119 Uiso 0.38 1 calc PR A 2

loop_
_atom_site_aniso_label
_atom_site_aniso_U_11
_atom_site_aniso_U_22
_atom_site_aniso_U_33
_atom_site_aniso_U_23
_atom_site_aniso_U_13
_atom_site_aniso_U_12
Fe1 0.02672(17) 0.02361(18) 0.02612(17) -0.00148(13) 0.00124(13) -0.00053(13)
P1 0.0374(2) 0.0315(2) 0.0331(2) -0.0068(2) -0.00154(19) -0.0028(2)
C1 0.0332(9) 0.0250(8) 0.0331(9) -0.0019(7) 0.0052(7) 0.0007(7)
C2 0.0312(8) 0.0239(8) 0.0335(9) 0.0006(7) -0.0001(7) 0.0022(7)
C3 0.0346(9) 0.0235(8) 0.0314(9) 0.0019(7) 0.0031(7) 0.0000(7)
C4 0.0325(9) 0.0243(8) 0.0363(9) -0.0012(7) 0.0022(7) -0.0029(7)
C5 0.0396(10) 0.0306(9) 0.0407(10) -0.0025(8) 0.0111(8) 0.0012(8)
C6 0.0442(11) 0.0343(10) 0.0477(11) -0.0028(9) 0.0124(9) 0.0047(9)
C7 0.0553(13) 0.0493(13) 0.0738(16) -0.0075(12) 0.0284(12) 0.0049(11)
C8 0.0336(9) 0.0351(10) 0.0414(10) 0.0006(8) -0.0041(8) -0.0016(8)
C9 0.0524(12) 0.0459(12) 0.0732(15) -0.0033(12) -0.0258(11) 0.0098(10)
C10 0.0546(14) 0.0726(18) 0.0663(15) 0.0028(13) -0.0219(12) 0.0101(12)
C11 0.0457(10) 0.0390(11) 0.0317(9) -0.0008(8) 0.0053(8) -0.0021(9)
C12 0.0947(19) 0.0554(14) 0.0388(12) 0.0150(11) 0.0071(12) 0.0043(13)
C13 0.0896(19) 0.109(2) 0.0443(13) 0.0311(14) -0.0141(13) -0.0267(18)
C14 0.0328(9) 0.0341(10) 0.0536(12) -0.0033(9) 0.0050(8) -0.0043(8)
C15 0.0441(11) 0.0358(11) 0.0712(15) -0.0105(10) 0.0155(10) -0.0112(9)
C16 0.0575(14) 0.0495(14) 0.123(2) -0.0135(15) 0.0302(15) -0.0224(12)
Fe2 0.02678(17) 0.01839(17) 0.03433(19) 0.00107(14) -0.00749(14) -0.00117(13)
P2 0.0395(3) 0.0294(2) 0.0441(3) 0.0075(2) -0.0158(2) -0.0022(2)
C17 0.0384(9) 0.0237(9) 0.0377(9) 0.0034(8) -0.0031(8) -0.0050(7)
C18 0.0296(8) 0.0214(8) 0.0377(9) 0.0047(7) -0.0048(7) -0.0036(7)
C19 0.0329(9) 0.0189(8) 0.0400(10) 0.0010(7) -0.0068(7) -0.0048(7)
C20 0.0339(9) 0.0190(8) 0.0494(11) 0.0032(8) -0.0064(8) -0.0007(7)
C21 0.0517(12) 0.0360(11) 0.0423(11) -0.0037(9) 0.0011(9) -0.0036(9)
C22 0.0719(15) 0.0519(13) 0.0444(12) -0.0006(10) 0.0089(11) -0.0094(12)
C23 0.0795(18) 0.0798(18) 0.0514(14) 0.0013(13) 0.0134(13) 0.0100(15)
C24 0.0312(9) 0.0321(10) 0.0484(11) 0.0036(9) -0.0062(8) -0.0007(8)
C25 0.0336(10) 0.0439(12) 0.0662(14) 0.0077(10) -0.0053(9) -0.0038(9)
C26 0.0322(11) 0.0556(15) 0.105(2) 0.0049(14) -0.0067(12) -0.0021(10)
C27 0.0427(10) 0.0290(9) 0.0376(10) -0.0016(8) -0.0052(8) -0.0061(8)
C28 0.0660(14) 0.0409(12) 0.0436(11) -0.0094(9) 0.0018(10) -0.0233(10)
C29 0.0820(17) 0.0558(14) 0.0492(13) -0.0176(11) -0.0010(12) -0.0280(13)
C30 0.031(2) 0.033(2) 0.035(3) 0.000(3) 0.004(3) 0.0007(17)
C31 0.050(2) 0.028(2) 0.066(3) 0.008(2) 0.009(2) 0.0129(16)
C32 0.061(2) 0.0380(19) 0.088(3) 0.002(2) 0.012(2) 0.0226(18)
C33 0.041(4) 0.021(3) 0.039(6) 0.005(4) 0.011(4) 0.014(3)
C34 0.047(3) 0.030(3) 0.055(4) -0.004(3) 0.006(3) 0.008(2)
C35 0.123(7) 0.037(4) 0.078(6) 0.012(4) 0.001(5) 0.019(4)

loop_
_atom_type_symbol
_atom_type_description
_atom_type_scat_dispersion_real
_atom_type_scat_dispersion_imag
_atom_type_scat_source
C C 0.0033 0.0016 'International Tables Vol C Tables 4.2.6.8 and 6.1.1.4'
H H 0.0000 0.0000 'International Tables Vol C Tables 4.2.6.8 and 6.1.1.4'
Fe Fe 0.3463 0.8444 'International Tables Vol C Tables 4.2.6.8 and 6.1.1.4'
P P 0.1023 0.0942 'International Tables Vol C Tables 4.2.6.8 and 6.1.1.4'

loop_
_geom_angle_atom_site_label_1
_geom_angle_atom_site_label_2
_geom_angle_atom_site_label_3
_geom_angle
_geom_angle_site_symmetry_1
_geom_angle_site_symmetry_3
_geom_angle_publ_flag
C2 Fe1 C2 180.0 3_656 . ?
C2 Fe1 C3 40.56(7) 3_656 3_656 ?
C2 Fe1 C3 139.44(7) . 3_656 ?
C2 Fe1 C3 139.44(7) 3_656 . ?
C2 Fe1 C3 40.55(7) . . ?
C3 Fe1 C3 180.00(6) 3_656 . ?
C2 Fe1 C1 40.01(7) 3_656 3_656 ?
C2 Fe1 C1 139.99(7) . 3_656 ?
C3 Fe1 C1 69.47(7) 3_656 3_656 ?
C3 Fe1 C1 110.53(7) . 3_656 ?
C2 Fe1 C1 139.99(7) 3_656 . ?
C2 Fe1 C1 40.01(7) . . ?
C3 Fe1 C1 110.53(7) 3_656 . ?
C3 Fe1 C1 69.47(7) . . ?
C1 Fe1 C1 179.998(1) 3_656 . ?
C2 Fe1 C4 69.36(7) 3_656 3_656 ?
C2 Fe1 C4 110.64(7) . 3_656 ?
C3 Fe1 C4 39.96(7) 3_656 3_656 ?
C3 Fe1 C4 140.04(7) . 3_656 ?
C1 Fe1 C4 73.49(7) 3_656 3_656 ?
C1 Fe1 C4 106.51(7) . 3_656 ?
C2 Fe1 C4 110.64(7) 3_656 . ?
C2 Fe1 C4 69.36(7) . . ?
C3 Fe1 C4 140.04(7) 3_656 . ?
C3 Fe1 C4 39.96(7) . . ?
C1 Fe1 C4 106.51(7) 3_656 . ?
C1 Fe1 C4 73.49(7) . . ?
C4 Fe1 C4 180.00(8) 3_656 . ?
C2 Fe1 P1 75.37(5) 3_656 3_656 ?
C2 Fe1 P1 104.63(5) . 3_656 ?
C3 Fe1 P1 75.40(6) 3_656 3_656 ?
C3 Fe1 P1 104.60(6) . 3_656 ?
C1 Fe1 P1 47.44(5) 3_656 3_656 ?
C1 Fe1 P1 132.56(5) . 3_656 ?
C4 Fe1 P1 47.44(5) 3_656 3_656 ?
C4 Fe1 P1 132.56(5) . 3_656 ?
C2 Fe1 P1 104.63(5) 3_656 . ?
C2 Fe1 P1 75.37(5) . . ?
C3 Fe1 P1 104.60(6) 3_656 . ?
C3 Fe1 P1 75.40(6) . . ?
C1 Fe1 P1 132.56(5) 3_656 . ?
C1 Fe1 P1 47.44(5) . . ?
C4 Fe1 P1 132.56(5) 3_656 . ?
C4 Fe1 P1 47.44(5) . . ?
P1 Fe1 P1 180.0 3_656 . ?
C1 P1 C4 89.82(8) . . ?
C1 P1 Fe1 60.31(5) . . ?
C4 P1 Fe1 60.44(6) . . ?
C2 C1 C5 124.67(16) . . ?
C2 C1 P1 112.88(12) . . ?
C5 C1 P1 122.41(13) . . ?
C2 C1 Fe1 68.95(9) . . ?
C5 C1 Fe1 128.73(12) . . ?
P1 C1 Fe1 72.25(6) . . ?
C1 C2 C3 112.33(15) . . ?
C1 C2 C8 124.51(16) . . ?
C3 C2 C8 123.15(16) . . ?
C1 C2 Fe1 71.04(9) . . ?
C3 C2 Fe1 69.93(9) . . ?
C8 C2 Fe1 127.84(12) . . ?
C4 C3 C2 111.96(15) . . ?
C4 C3 C11 124.29(16) . . ?
C2 C3 C11 123.74(15) . . ?
C4 C3 Fe1 71.02(10) . . ?
C2 C3 Fe1 69.52(9) . . ?
C11 C3 Fe1 128.11(12) . . ?
C3 C4 C14 124.62(16) . . ?
C3 C4 P1 112.98(13) . . ?
C14 C4 P1 122.31(13) . . ?
C3 C4 Fe1 69.02(9) . . ?
C14 C4 Fe1 129.83(12) . . ?
P1 C4 Fe1 72.12(6) . . ?
C1 C5 C6 113.11(15) . . ?
C7 C6 C5 112.84(16) . . ?
C2 C8 C9 113.43(15) . . ?
C10 C9 C8 114.28(19) . . ?
C3 C11 C12 113.30(16) . . ?
C13 C12 C11 114.4(2) . . ?
C4 C14 C15 112.45(15) . . ?
C16 C15 C14 112.90(18) . . ?
C19 Fe2 C19 180.0 3_546 . ?
C19 Fe2 C18 139.18(7) 3_546 . ?
C19 Fe2 C18 40.82(7) . . ?
C19 Fe2 C18 40.82(7) 3_546 3_546 ?
C19 Fe2 C18 139.18(7) . 3_546 ?
C18 Fe2 C18 180.00(8) . 3_546 ?
C19 Fe2 C20 139.97(6) 3_546 . ?
C19 Fe2 C20 40.04(6) . . ?
C18 Fe2 C20 69.48(7) . . ?
C18 Fe2 C20 110.52(7) 3_546 . ?
C19 Fe2 C20 40.04(6) 3_546 3_546 ?
C19 Fe2 C20 139.96(6) . 3_546 ?
C18 Fe2 C20 110.52(7) . 3_546 ?
C18 Fe2 C20 69.48(7) 3_546 3_546 ?
C20 Fe2 C20 180.0 . 3_546 ?
C19 Fe2 C17 110.47(7) 3_546 . ?
C19 Fe2 C17 69.53(7) . . ?
C18 Fe2 C17 40.03(6) . . ?
C18 Fe2 C17 139.97(6) 3_546 . ?
C20 Fe2 C17 73.13(7) . . ?
C20 Fe2 C17 106.87(7) 3_546 . ?
C19 Fe2 C17 69.53(7) 3_546 3_546 ?
C19 Fe2 C17 110.47(7) . 3_546 ?
C18 Fe2 C17 139.97(6) . 3_546 ?
C18 Fe2 C17 40.03(6) 3_546 3_546 ?
C20 Fe2 C17 106.87(7) . 3_546 ?
C20 Fe2 C17 73.13(7) 3_546 3_546 ?
C17 Fe2 C17 180.0 . 3_546 ?
C19 Fe2 P2 104.61(5) 3_546 . ?
C19 Fe2 P2 75.39(5) . . ?
C18 Fe2 P2 75.35(5) . . ?
C18 Fe2 P2 104.65(5) 3_546 . ?
C20 Fe2 P2 47.18(5) . . ?
C20 Fe2 P2 132.82(5) 3_546 . ?
C17 Fe2 P2 47.18(5) . . ?
C17 Fe2 P2 132.81(5) 3_546 . ?
C19 Fe2 P2 75.39(5) 3_546 3_546 ?
C19 Fe2 P2 104.61(5) . 3_546 ?
C18 Fe2 P2 104.65(5) . 3_546 ?
C18 Fe2 P2 75.35(5) 3_546 3_546 ?
C20 Fe2 P2 132.82(5) . 3_546 ?
C20 Fe2 P2 47.18(5) 3_546 3_546 ?
C17 Fe2 P2 132.81(5) . 3_546 ?
C17 Fe2 P2 47.19(5) 3_546 3_546 ?
P2 Fe2 P2 179.999(19) . 3_546 ?
C20 P2 C17 90.00(8) . . ?
C20 P2 Fe2 60.44(6) . . ?
C17 P2 Fe2 60.62(6) . . ?
C18 C17 C21 125.53(17) . . ?
C18 C17 P2 112.95(13) . . ?
C21 C17 P2 121.45(14) . . ?
C18 C17 Fe2 68.47(10) . . ?
C21 C17 Fe2 130.00(13) . . ?
P2 C17 Fe2 72.19(7) . . ?
C17 C18 C19 111.99(15) . . ?
C17 C18 C24 123.75(16) . . ?
C19 C18 C24 124.25(16) . . ?
C17 C18 Fe2 71.50(10) . . ?
C19 C18 Fe2 69.53(9) . . ?
C24 C18 Fe2 126.91(12) . . ?
C20 C19 C18 111.85(16) . . ?
C20 C19 C27 124.10(17) . . ?
C18 C19 C27 124.05(15) . . ?
C20 C19 Fe2 71.33(9) . . ?
C18 C19 Fe2 69.65(9) . . ?
C27 C19 Fe2 126.58(12) . . ?
C19 C20 C30 129.2(4) . . ?
C19 C20 C33 119.2(5) . . ?
C30 C20 C33 14.1(6) . . ?
C19 C20 P2 113.20(14) . . ?
C30 C20 P2 117.2(3) . . ?
C33 C20 P2 127.5(5) . . ?
C19 C20 Fe2 68.63(9) . . ?
C30 C20 Fe2 133.3(4) . . ?
C33 C20 Fe2 123.2(5) . . ?
P2 C20 Fe2 72.38(6) . . ?
C17 C21 C22 112.36(16) . . ?
C23 C22 C21 113.4(2) . . ?
C18 C24 C25 113.90(15) . . ?
C26 C25 C24 113.60(17) . . ?
C19 C27 C28 114.02(15) . . ?
C29 C28 C27 113.54(17) . . ?
C20 C30 C31 114.1(5) . . ?
C32 C31 C30 114.0(4) . . ?
C34 C33 C20 112.1(9) . . ?
C35 C34 C33 114.6(7) . . ?

loop_
_geom_bond_atom_site_label_1
_geom_bond_atom_site_label_2
_geom_bond_distance
_geom_bond_site_symmetry_2
_geom_bond_publ_flag
Fe1 C2 2.0664(17) 3_656 ?
Fe1 C2 2.0664(17) . ?
Fe1 C3 2.0717(17) 3_656 ?
Fe1 C3 2.0718(17) . ?
Fe1 C1 2.0940(17) 3_656 ?
Fe1 C1 2.0941(17) . ?
Fe1 C4 2.0982(17) 3_656 ?
Fe1 C4 2.0982(17) . ?
Fe1 P1 2.2958(7) 3_656 ?
Fe1 P1 2.2958(7) . ?
P1 C1 1.7755(18) . ?
P1 C4 1.777(2) . ?
C1 C2 1.423(2) . ?
C1 C5 1.509(2) . ?
C2 C3 1.434(2) . ?
C2 C8 1.509(2) . ?
C3 C4 1.425(2) . ?
C3 C11 1.506(2) . ?
C4 C14 1.504(2) . ?
C5 C6 1.520(2) . ?
C6 C7 1.513(3) . ?
C8 C9 1.510(3) . ?
C9 C10 1.503(3) . ?
C11 C12 1.517(3) . ?
C12 C13 1.492(3) . ?
C14 C15 1.525(3) . ?
C15 C16 1.506(3) . ?
Fe2 C19 2.0622(17) 3_546 ?
Fe2 C19 2.0622(17) . ?
Fe2 C18 2.0638(16) . ?
Fe2 C18 2.0638(16) 3_546 ?
Fe2 C20 2.0980(18) . ?
Fe2 C20 2.0980(18) 3_546 ?
Fe2 C17 2.1040(19) . ?
Fe2 C17 2.1040(19) 3_546 ?
Fe2 P2 2.2988(9) . ?
Fe2 P2 2.2988(9) 3_546 ?
P2 C20 1.769(2) . ?
P2 C17 1.7711(19) . ?
C17 C18 1.427(2) . ?
C17 C21 1.503(3) . ?
C18 C19 1.439(2) . ?
C18 C24 1.512(2) . ?
C19 C20 1.424(2) . ?
C19 C27 1.505(2) . ?
C20 C30 1.434(9) . ?
C20 C33 1.657(14) . ?
C21 C22 1.522(3) . ?
C22 C23 1.511(3) . ?
C24 C25 1.522(3) . ?
C25 C26 1.513(3) . ?
C27 C28 1.515(2) . ?
C28 C29 1.499(3) . ?
C30 C31 1.516(10) . ?
C31 C32 1.512(5) . ?
C33 C34 1.524(16) . ?
C34 C35 1.481(9) . ?
